data_8103454
loop_
_publ_author_name
'Sotofte, I.'
'Norrestam, R.'
'Thorup, N.'
'Nielsen, K.'

_publ_section_title
;
 Structural investigations of two synthetic oxyborates: The mixed
 magnesium-manganese and the pure cobalt ludwigites, Mg1.93(2) Mn1.07(2)
 O2 B O3 and Co3 O2 B O3
;
_journal_name_full 'Zeitschrift fuer Kristallographie (149,1979-)'
_journal_page_first 33
_journal_page_last 41
_journal_volume 189
_journal_year 1989
_chemical_formula_sum 'B Co3 O5'
_chemical_name_systematic 'Co3 B O5'
_space_group_IT_number 55
_symmetry_space_group_name_Hall '-P 2 2ab'
_symmetry_space_group_name_H-M 'P b a m'
_cell_angle_alpha 90
_cell_angle_beta 90
_cell_angle_gamma 90
_cell_formula_units_Z 4
_cell_length_a 9.275
_cell_length_b 12.146
_cell_length_c 3.0265
_cell_volume 340.948
_citation_journal_id_ASTM ZEKRDZ
_cod_data_source_file boron0-1_159.cif
_cod_data_source_block B1Co3O5
_cod_original_cell_volume 340.9478
_cod_original_formula_sum 'B1 Co3 O5'
_cod_database_code 8103454

loop_
_symmetry_equiv_pos_as_xyz
x,y,z
-x,-y,z
x+1/2,-y+1/2,-z
-x+1/2,y+1/2,-z
-x,-y,-z
x,y,-z
-x-1/2,y-1/2,z
x-1/2,-y-1/2,z

loop_
_atom_site_label
_atom_site_type_symbol
_atom_site_fract_x
_atom_site_fract_y
_atom_site_fract_z
_atom_site_occupancy
_atom_site_U_iso_or_equiv
Co4 Co+2 0.4983 0.2214 0.5 1 0.0
O2 O-2 -0.1536 0.0407 0 1 0.0
O3 O-2 0.1099 0.1417 0.5 1 0.0
O1 O-2 0.6205 0.1379 0 1 0.0
Co3 Co+2 0.2392 0.1142 0 1 0.0
O5 O-2 0.3839 0.0762 0.5 1 0.0
Co2 Co+2 0 0.5 0 1 0.0
B1 B+3 0.7696 0.1391 0 1 0.0
Co1 Co+2 0 0 0.5 1 0.0
O4 O-2 0.3433 0.2628 0 1 0.0
